data_7119974
loop_
_publ_author_name
'Ojea, Mar\'ia Jos\'e Heras'
'Lorusso, Giulia'
'Craig, Gavin A.'
'Wilson, Claire'
'Evangelisti, Marco'
'Murrie, Mark'

_publ_section_title
;
 A topologically unique alternating {CoGd} magnetocaloric ring.
;
_journal_issue 35
_journal_name_full 'Chemical communications (Cambridge, England)'
_journal_page_first 4799
_journal_page_last 4802
_journal_paper_doi 10.1039/c7cc02243c
_journal_volume 53
_journal_year 2017
_chemical_formula_moiety 'C51 H96 Co3 Gd3 N6 O32'
_chemical_formula_sum 'C51 H96 Co3 Gd3 N6 O32'
_chemical_formula_weight 1953.87
_space_group_crystal_system tetragonal
_space_group_IT_number 122
_space_group_name_Hall 'I -4 2bw'
_space_group_name_H-M_alt 'I -4 2 d'
_symmetry_space_group_name_Hall 'I -4 2bw'
_symmetry_space_group_name_H-M 'I -4 2 d'
_atom_sites_solution_hydrogens mixed
_atom_sites_solution_primary iterative
_audit_creation_date 2017-03-22
_audit_creation_method
;
Olex2 1.2
(compiled 2017.03.02 svn.r3394 for OlexSys, GUI svn.r5324)
;
_audit_update_record
;
2017-03-22 deposited with the CCDC.
2017-04-06 downloaded from the CCDC.
;
_cell_angle_alpha 90
_cell_angle_beta 90
_cell_angle_gamma 90
_cell_formula_units_Z 8
_cell_length_a 26.644(3)
_cell_length_b 26.644(3)
_cell_length_c 27.368(3)
_cell_measurement_reflns_used 9325
_cell_measurement_temperature 100
_cell_measurement_theta_max 25.02
_cell_measurement_theta_min 2.36
_cell_volume 19429(4)
_computing_cell_refinement 'Bruker SAINT'
_computing_data_collection 'Bruker COLLECT'
_computing_data_reduction 'Bruker SAINT'
_computing_molecular_graphics 'Olex2 (Dolomanov et al., 2009)'
_computing_publication_material 'Olex2 (Dolomanov et al., 2009)'
_computing_structure_refinement 'ShelXL (Sheldrick, 2015)'
_computing_structure_solution
;
Superflip (Palatinus & Chapuis, 2007;Palatinus & van der Lee, 2008;
Palatinus et al., 2012)
;
_diffrn_ambient_temperature 100(2)
_diffrn_detector 'CCD plate'
_diffrn_detector_area_resol_mean 9
_diffrn_measured_fraction_theta_full 0.997
_diffrn_measured_fraction_theta_max 0.997
_diffrn_measurement_device '95mm CCD camera on \k-goniostat'
_diffrn_measurement_device_type KappaCCD
_diffrn_measurement_method '\f & \w scans'
_diffrn_orient_matrix_type 'by Bruker AXS Collect from scalepack cell'
_diffrn_radiation_monochromator graphite
_diffrn_radiation_probe x-ray
_diffrn_radiation_type MoK\a
_diffrn_radiation_wavelength 0.71073
_diffrn_reflns_av_R_equivalents 0.0584
_diffrn_reflns_av_unetI/netI 0.0187
_diffrn_reflns_Laue_measured_fraction_full 0.997
_diffrn_reflns_Laue_measured_fraction_max 0.997
_diffrn_reflns_limit_h_max 31
_diffrn_reflns_limit_h_min -31
_diffrn_reflns_limit_k_max 31
_diffrn_reflns_limit_k_min -31
_diffrn_reflns_limit_l_max 32
_diffrn_reflns_limit_l_min -32
_diffrn_reflns_number 246917
_diffrn_reflns_point_group_measured_fraction_full 0.998
_diffrn_reflns_point_group_measured_fraction_max 0.998
_diffrn_reflns_theta_full 25.059
_diffrn_reflns_theta_max 25.059
_diffrn_reflns_theta_min 1.839
_diffrn_source 'Enraf Nonius FR590'
_diffrn_standards_number 0
_exptl_absorpt_coefficient_mu 2.583
_exptl_absorpt_correction_T_max 0.7452
_exptl_absorpt_correction_T_min 0.6183
_exptl_absorpt_correction_type multi-scan
_exptl_absorpt_process_details
;
SADABS-2014/5 (Bruker,2014/5) was used for absorption correction. 
wR2(int) was 0.0884 before and 0.0693 after correction. The Ratio
 of minimum to maximum transmission is 0.8297. The \l/2 
correction factor is 0.00150.
;
_exptl_crystal_density_diffrn 1.336
_exptl_crystal_description Block
_exptl_crystal_F_000 7784
_exptl_crystal_size_max 0.25
_exptl_crystal_size_mid 0.25
_exptl_crystal_size_min 0.1
_refine_diff_density_max 0.912
_refine_diff_density_min -0.652
_refine_diff_density_rms 0.106
_refine_ls_abs_structure_details
;
 Flack x determined using 3377 quotients [(I+)-(I-)]/[(I+)+(I-)]
 (Parsons, Flack and Wagner, Acta Cryst. B69 (2013) 249-259).
;
_refine_ls_abs_structure_Flack -0.014(3)
_refine_ls_extinction_method none
_refine_ls_goodness_of_fit_ref 1.168
_refine_ls_hydrogen_treatment constr
_refine_ls_matrix_type full
_refine_ls_number_parameters 432
_refine_ls_number_reflns 8610
_refine_ls_number_restraints 590
_refine_ls_restrained_S_all 1.133
_refine_ls_R_factor_all 0.0490
_refine_ls_R_factor_gt 0.0353
_refine_ls_shift/su_max 0.002
_refine_ls_shift/su_mean 0.000
_refine_ls_structure_factor_coef Fsqd
_refine_ls_weighting_details 'w=1/[\s^2^(Fo^2^)+(0.0385P)^2^+147.2165P] where P=(Fo^2^+2Fc^2^)/3'
_refine_ls_weighting_scheme calc
_refine_ls_wR_factor_gt 0.0838
_refine_ls_wR_factor_ref 0.0967
_reflns_Friedel_coverage 0.871
_reflns_Friedel_fraction_full 1.000
_reflns_Friedel_fraction_max 1.000
_reflns_number_gt 7530
_reflns_number_total 8610
_reflns_threshold_expression 'I > 2\s(I)'
_cod_data_source_file c7cc02243c2.cif
_cod_data_source_block mjh71066stv_sq
_cod_depositor_comments 'Adding full bibliography for 7119974.cif.'
_cod_original_cell_volume 19428(4)
_cod_database_code 7119974
_shelx_shelxl_version_number 2016/6
_shelx_space_group_comment
;
The symmetry employed for this shelxl refinement is uniquely defined
by the following loop, which should always be used as a source of
symmetry information in preference to the above space-group names.
They are only intended as comments.
;
_olex2_refinement_description
;
1. Fixed Uiso
 At 1.2 times of:
  All C(H) groups, All C(H,H) groups, All C(H,H,H,H) groups, All N(H) groups
 At 1.5 times of:
  All C(H,H,H) groups, All O(H) groups, All O(H,H) groups
2. Restrained distances
 C102-C101 = C107-C101
 1.51 with sigma of 0.02
3. Rigid body (RIGU) restrains
 All non-hydrogen atoms
 with sigma for 1-2 distances of 0.004 and sigma for 1-3 distances of 0.004
4. Others
 Fixed Sof: C201(0.5) H20A(0.5) H20B(0.5) H20C(0.5) H20D(0.5) H20E(0.5)
 H20F(0.5)
5.a Riding coordinates:
 C202(H20C,H20D), C202(H20E,H20F)
5.b Rotating group:
 O1W(H1WA,H1WB)
5.c Ternary CH refined with riding coordinates:
 N101(H101), N102(H102), N201(H201)
5.d Secondary CH2 refined with riding coordinates:
 C201(H20A,H20B), C101(H10A,H10B), C102(H10C,H10D), C104(H10E,H10F), C105(H10G,
 H10H), C106(H10I,H10J), C107(H10K,H10L), C109(H10M,H10N), C110(H11A,H11B),
 C111(H11C,H11D), C204(H20G,H20H), C205(H20I,H20J), C206(H20K,H20L)
5.e Aromatic/amide H refined with riding coordinates:
 C3A(H3A)
5.f Idealised Me refined as rotating group:
 C1A(H1AA,H1AB,H1AC), C2AC(H2AA,H2AB,H2AC), C5A(H5AA,H5AB,H5AC), C4AC(H4AA,
 H4AB,H4AC)
5.g Idealised tetrahedral OH refined as rotating group:
 O106(H106), O111(H111), O206(H206)
;
_platon_squeeze_void_probe_radius 1.20
_olex2_submission_special_instructions 'No special instructions were received'

loop_
_space_group_symop_operation_xyz
'x, y, z'
'-x, -y, z'
'y, -x, -z'
'-y, x, -z'
'-x+1/2, y, -z+3/4'
'x+1/2, -y, -z+3/4'
'-y+1/2, -x, z+3/4'
'y+1/2, x, z+3/4'
'x+1/2, y+1/2, z+1/2'
'-x+1/2, -y+1/2, z+1/2'
'y+1/2, -x+1/2, -z+1/2'
'-y+1/2, x+1/2, -z+1/2'
'-x+1, y+1/2, -z+5/4'
'x+1, -y+1/2, -z+5/4'
'-y+1, -x+1/2, z+5/4'
'y+1, x+1/2, z+5/4'

loop_
_atom_site_label
_atom_site_type_symbol
_atom_site_fract_x
_atom_site_fract_y
_atom_site_fract_z
_atom_site_U_iso_or_equiv
_atom_site_adp_type
_atom_site_occupancy
_atom_site_site_symmetry_order
_atom_site_calc_flag
_atom_site_refinement_flags_posn
_atom_site_refinement_flags_adp
_atom_site_refinement_flags_occupancy
_atom_site_disorder_assembly
_atom_site_disorder_group
Gd1 Gd 0.750000 0.44024(2) 0.375000 0.02638(15) Uani 1 2 d S TU P . .
Gd2 Gd 0.82653(2) 0.63723(2) 0.44345(2) 0.03080(13) Uani 1 1 d . U . . .
Co1 Co 0.81459(5) 0.50935(5) 0.45466(5) 0.0334(3) Uani 1 1 d . U . . .
Co2 Co 0.750000 0.71118(6) 0.375000 0.0256(4) Uani 1 2 d S TU P . .
O2AC O 0.6979(3) 0.3689(3) 0.3442(3) 0.0357(15) Uani 1 1 d . U . . .
O1W O 0.8195(3) 0.5990(2) 0.3644(2) 0.0320(15) Uani 1 1 d . U . . .
H1WA H 0.792832 0.610618 0.347948 0.048 Uiso 1 1 d GR . . . .
H1WB H 0.816029 0.565657 0.366759 0.048 Uiso 1 1 d GR . . . .
O1A O 0.8163(3) 0.7150(3) 0.4888(2) 0.0381(16) Uani 1 1 d . U . . .
O1AC O 0.6885(3) 0.3901(3) 0.4215(2) 0.0368(16) Uani 1 1 d . U . . .
O2A O 0.8285(4) 0.6215(3) 0.5287(3) 0.061(2) Uani 1 1 d . U . . .
O3AC O 0.9104(3) 0.6595(3) 0.4362(4) 0.059(2) Uani 1 1 d . U . . .
O4AC O 0.9923(4) 0.6605(4) 0.4248(5) 0.085(3) Uani 1 1 d . U . . .
O104 O 0.7602(3) 0.4633(3) 0.4557(2) 0.0364(16) Uani 1 1 d . U . . .
O105 O 0.7708(3) 0.5663(2) 0.4528(2) 0.0322(14) Uani 1 1 d . U . . .
O106 O 0.7250(5) 0.4775(4) 0.5997(4) 0.088(4) Uani 1 1 d . U . . .
H106 H 0.701212 0.474830 0.618491 0.133 Uiso 1 1 calc GR . . . .
O109 O 0.8166(2) 0.4987(2) 0.3845(2) 0.0293(14) Uani 1 1 d . U . . .
O110 O 0.8676(3) 0.5568(2) 0.4518(3) 0.0401(16) Uani 1 1 d . U . . .
O111 O 0.9306(4) 0.4003(4) 0.3965(5) 0.083(4) Uani 1 1 d . U . . .
H111 H 0.954813 0.381309 0.397373 0.125 Uiso 1 1 calc GR . . . .
O204 O 0.7426(2) 0.6631(2) 0.4274(2) 0.0290(13) Uani 1 1 d . U . . .
O205 O 0.6801(2) 0.7080(2) 0.3627(2) 0.0305(14) Uani 1 1 d . U . . .
O206 O 0.6993(3) 0.7744(3) 0.5244(3) 0.0443(18) Uani 1 1 d . U . . .
H206 H 0.685164 0.778639 0.550635 0.066 Uiso 1 1 calc GR . . . .
N101 N 0.8032(4) 0.5157(3) 0.5236(3) 0.047(2) Uani 1 1 d . U . . .
H101 H 0.814957 0.549172 0.533068 0.057 Uiso 1 1 calc R . . . .
N102 N 0.8669(4) 0.4583(3) 0.4532(3) 0.043(2) Uani 1 1 d . U . . .
H102 H 0.852187 0.428420 0.438091 0.051 Uiso 1 1 calc R . . . .
N201 N 0.7349(3) 0.7582(3) 0.4272(3) 0.0326(17) Uani 1 1 d . U . . .
H201 H 0.761012 0.753500 0.452029 0.039 Uiso 1 1 calc R . . . .
C3A C 0.8419(9) 0.6987(6) 0.5693(6) 0.103(7) Uani 1 1 d . U . . .
H3A H 0.853209 0.713342 0.598094 0.123 Uiso 1 1 calc R . . . .
C2A C 0.8273(6) 0.7300(4) 0.5309(4) 0.052(3) Uani 1 1 d . U . . .
C1A C 0.8224(6) 0.7873(5) 0.5403(5) 0.062(4) Uani 1 1 d . U . . .
H1AA H 0.839812 0.805401 0.515203 0.093 Uiso 1 1 calc GR . . . .
H1AB H 0.836750 0.795296 0.571555 0.093 Uiso 1 1 calc GR . . . .
H1AC H 0.787574 0.796594 0.540129 0.093 Uiso 1 1 calc GR . . . .
C1AC C 0.6814(4) 0.3593(4) 0.3877(4) 0.037(2) Uani 1 1 d . U . . .
C4A C 0.8404(8) 0.6485(5) 0.5663(5) 0.081(5) Uani 1 1 d . U . . .
C2AC C 0.6554(5) 0.3111(5) 0.3966(5) 0.054(3) Uani 1 1 d . U . . .
H2AA H 0.634278 0.303342 0.369128 0.081 Uiso 1 1 calc GR . . . .
H2AB H 0.635199 0.313748 0.425500 0.081 Uiso 1 1 calc GR . . . .
H2AC H 0.679726 0.284880 0.400758 0.081 Uiso 1 1 calc GR . . . .
C201 C 0.7730(9) 0.8294(10) 0.3862(9) 0.051(6) Uiso 0.5 1 d . U . A -1
H20A H 0.804173 0.815809 0.398895 0.061 Uiso 0.5 1 calc R . . A -1
H20B H 0.775384 0.865670 0.387511 0.061 Uiso 0.5 1 calc R . . A -1
C5A C 0.8573(8) 0.6157(8) 0.6103(7) 0.106(6) Uiso 1 1 d . U . . .
H5AA H 0.828343 0.605544 0.628709 0.159 Uiso 1 1 calc GR . . . .
H5AB H 0.879378 0.634743 0.630833 0.159 Uiso 1 1 calc GR . . . .
H5AC H 0.874510 0.586453 0.598451 0.159 Uiso 1 1 calc GR . . . .
C3AC C 0.9521(5) 0.6531(5) 0.4512(5) 0.055(3) Uani 1 1 d . U . . .
C4AC C 0.9626(6) 0.6356(7) 0.5025(6) 0.080(4) Uani 1 1 d . U . . .
H4AA H 0.932565 0.638369 0.521694 0.119 Uiso 1 1 calc GR . . . .
H4AB H 0.988444 0.656033 0.516596 0.119 Uiso 1 1 calc GR . . . .
H4AC H 0.973368 0.601227 0.501800 0.119 Uiso 1 1 calc GR . . . .
C101 C 0.8776(6) 0.4720(6) 0.5460(5) 0.082(5) Uani 1 1 d D U . . .
H10A H 0.892946 0.456834 0.574569 0.098 Uiso 1 1 calc R . . . .
H10B H 0.892996 0.504746 0.542004 0.098 Uiso 1 1 calc R . . . .
C102 C 0.8254(6) 0.4804(5) 0.5577(5) 0.064(3) Uani 1 1 d D U . . .
H10C H 0.822617 0.493491 0.590648 0.076 Uiso 1 1 calc R . . . .
H10D H 0.807325 0.448846 0.556270 0.076 Uiso 1 1 calc R . . . .
C103 C 0.7470(5) 0.5179(4) 0.5226(4) 0.045(2) Uani 1 1 d . U . . .
C104 C 0.7292(5) 0.4696(4) 0.4967(4) 0.045(3) Uani 1 1 d . U . . .
H10E H 0.732177 0.440960 0.518454 0.054 Uiso 1 1 calc R . . . .
H10F H 0.694394 0.472770 0.486795 0.054 Uiso 1 1 calc R . . . .
C105 C 0.7360(4) 0.5624(4) 0.4913(4) 0.036(2) Uani 1 1 d . U . . .
H10G H 0.702399 0.559395 0.477897 0.043 Uiso 1 1 calc R . . . .
H10H H 0.737216 0.592592 0.511011 0.043 Uiso 1 1 calc R . . . .
C106 C 0.7214(6) 0.5240(5) 0.5739(4) 0.063(4) Uani 1 1 d . U . . .
H10I H 0.737934 0.550342 0.592229 0.076 Uiso 1 1 calc R . . . .
H10J H 0.686396 0.533144 0.569774 0.076 Uiso 1 1 calc R . . . .
C107 C 0.8931(5) 0.4405(4) 0.5021(5) 0.052(3) Uani 1 1 d D U . . .
H10K H 0.884358 0.405702 0.508178 0.062 Uiso 1 1 calc R . . . .
H10L H 0.929187 0.442406 0.498160 0.062 Uiso 1 1 calc R . . . .
C108 C 0.9003(4) 0.4814(4) 0.4162(4) 0.043(2) Uani 1 1 d . U . . .
C109 C 0.8680(4) 0.4880(4) 0.3706(4) 0.038(2) Uani 1 1 d . U . . .
H10M H 0.881089 0.515285 0.350930 0.046 Uiso 1 1 calc R . . . .
H10N H 0.869080 0.457549 0.351112 0.046 Uiso 1 1 calc R . . . .
C110 C 0.9131(4) 0.5338(4) 0.4363(5) 0.048(3) Uani 1 1 d . U . . .
H11A H 0.936118 0.530914 0.463567 0.058 Uiso 1 1 calc R . . . .
H11B H 0.928882 0.553913 0.411071 0.058 Uiso 1 1 calc R . . . .
C111 C 0.9468(5) 0.4502(5) 0.4051(6) 0.061(4) Uani 1 1 d . U . . .
H11C H 0.963879 0.463341 0.376493 0.073 Uiso 1 1 calc R . . . .
H11D H 0.969866 0.451225 0.432510 0.073 Uiso 1 1 calc R . . . .
C202 C 0.7323(4) 0.8134(4) 0.4174(4) 0.042(3) Uani 1 1 d . U . . .
H20C H 0.733723 0.831168 0.448328 0.051 Uiso 0.5 1 d R . . A 1
H20D H 0.701103 0.821358 0.400928 0.051 Uiso 0.5 1 d R . . A 1
H20E H 0.763353 0.828168 0.429068 0.051 Uiso 0.5 1 d R . . A 2
H20F H 0.704343 0.826948 0.435898 0.051 Uiso 0.5 1 d R . . A 2
C203 C 0.6889(4) 0.7330(4) 0.4464(4) 0.034(2) Uani 1 1 d . U . . .
C204 C 0.7073(4) 0.6816(4) 0.4631(4) 0.034(2) Uani 1 1 d . U . . .
H20G H 0.723326 0.684324 0.494785 0.041 Uiso 1 1 calc R . . . .
H20H H 0.679182 0.658631 0.465929 0.041 Uiso 1 1 calc R . . . .
C205 C 0.6528(4) 0.7259(4) 0.4031(4) 0.035(2) Uani 1 1 d . U . . .
H20I H 0.626705 0.702132 0.411661 0.042 Uiso 1 1 calc R . . . .
H20J H 0.637033 0.757650 0.394943 0.042 Uiso 1 1 calc R . . . .
C206 C 0.6636(4) 0.7609(4) 0.4885(4) 0.040(2) Uani 1 1 d . U . . .
H20K H 0.647283 0.790857 0.476150 0.048 Uiso 1 1 calc R . . . .
H20L H 0.638114 0.739633 0.503104 0.048 Uiso 1 1 calc R . . . .

loop_
_atom_site_aniso_label
_atom_site_aniso_U_11
_atom_site_aniso_U_22
_atom_site_aniso_U_33
_atom_site_aniso_U_23
_atom_site_aniso_U_13
_atom_site_aniso_U_12
Gd1 0.0284(3) 0.0242(3) 0.0266(3) 0.000 0.0048(3) 0.000
Gd2 0.0327(3) 0.0281(3) 0.0317(2) -0.0025(2) 0.0010(2) 0.00160(19)
Co1 0.0420(8) 0.0254(7) 0.0328(7) -0.0050(5) -0.0060(6) 0.0064(6)
Co2 0.0270(9) 0.0207(8) 0.0291(9) 0.000 0.0019(7) 0.000
O2AC 0.037(4) 0.032(4) 0.038(4) 0.003(3) 0.008(3) -0.005(3)
O1W 0.038(4) 0.028(3) 0.030(3) -0.002(3) 0.002(3) 0.003(3)
O1A 0.050(4) 0.035(4) 0.029(3) -0.008(3) 0.002(3) -0.004(3)
O1AC 0.043(4) 0.041(4) 0.027(3) 0.007(3) 0.008(3) -0.006(3)
O2A 0.106(7) 0.046(5) 0.032(4) -0.002(3) -0.011(4) 0.002(5)
O3AC 0.038(4) 0.048(5) 0.090(7) 0.015(5) 0.010(4) 0.003(3)
O4AC 0.048(5) 0.077(7) 0.131(10) 0.017(7) 0.012(6) 0.006(5)
O104 0.046(4) 0.035(4) 0.028(3) -0.005(3) 0.005(3) -0.004(3)
O105 0.039(4) 0.030(3) 0.028(3) -0.002(3) 0.006(3) 0.006(3)
O106 0.145(11) 0.055(6) 0.065(7) 0.016(5) 0.036(7) 0.004(6)
O109 0.036(4) 0.025(3) 0.028(3) 0.000(2) 0.008(3) 0.000(2)
O110 0.040(4) 0.026(3) 0.054(4) -0.002(3) -0.017(3) 0.010(3)
O111 0.050(6) 0.051(5) 0.149(11) -0.024(6) -0.024(6) 0.015(4)
O204 0.035(3) 0.025(3) 0.027(3) -0.004(2) 0.009(3) -0.002(3)
O205 0.030(3) 0.030(3) 0.032(3) -0.003(3) 0.003(3) 0.002(3)
O206 0.041(4) 0.056(5) 0.036(4) -0.013(4) 0.014(3) -0.002(4)
N101 0.080(6) 0.025(4) 0.036(4) -0.001(4) -0.009(4) 0.006(4)
N102 0.045(5) 0.037(4) 0.046(5) -0.004(4) -0.012(4) 0.010(4)
N201 0.029(4) 0.034(4) 0.034(4) -0.002(3) 0.004(3) 0.004(3)
C3A 0.20(2) 0.047(6) 0.057(8) -0.021(6) -0.048(11) 0.026(9)
C2A 0.077(9) 0.041(6) 0.039(5) -0.013(4) -0.009(6) 0.000(6)
C1A 0.086(10) 0.042(6) 0.059(8) -0.020(6) -0.018(7) 0.000(7)
C1AC 0.034(5) 0.038(5) 0.037(5) 0.002(4) 0.006(4) -0.004(4)
C4A 0.159(17) 0.052(6) 0.033(6) -0.008(5) -0.027(8) 0.011(8)
C2AC 0.058(8) 0.051(7) 0.053(7) 0.011(6) 0.002(6) -0.022(5)
C3AC 0.057(6) 0.046(7) 0.062(7) -0.009(6) -0.008(5) 0.000(5)
C4AC 0.076(10) 0.087(11) 0.076(8) -0.006(8) -0.016(7) 0.019(9)
C101 0.111(10) 0.090(11) 0.045(7) 0.006(7) -0.015(7) 0.042(9)
C102 0.100(9) 0.039(6) 0.052(7) 0.005(6) -0.021(7) 0.021(7)
C103 0.074(6) 0.031(5) 0.028(5) 0.001(4) 0.004(5) 0.007(5)
C104 0.072(7) 0.033(5) 0.030(5) 0.005(4) 0.013(5) -0.002(5)
C105 0.050(6) 0.029(5) 0.027(5) -0.004(4) 0.016(4) 0.005(4)
C106 0.112(11) 0.040(6) 0.037(6) 0.001(5) 0.030(7) -0.008(7)
C107 0.065(8) 0.021(5) 0.070(7) 0.000(5) -0.004(6) 0.008(5)
C108 0.033(5) 0.039(6) 0.058(6) -0.016(5) -0.005(4) 0.000(4)
C109 0.033(5) 0.028(5) 0.054(6) -0.010(5) 0.004(4) 0.005(4)
C110 0.032(5) 0.036(5) 0.075(8) -0.017(5) -0.020(5) 0.005(4)
C111 0.036(6) 0.054(7) 0.092(10) -0.030(7) 0.000(6) 0.005(5)
C202 0.046(6) 0.027(5) 0.054(7) -0.008(4) 0.008(5) -0.002(4)
C203 0.040(5) 0.032(5) 0.030(4) 0.006(4) 0.001(4) -0.006(4)
C204 0.036(5) 0.035(5) 0.030(5) -0.005(4) 0.011(4) -0.002(4)
C205 0.028(5) 0.040(6) 0.038(5) -0.007(4) 0.001(4) 0.007(4)
C206 0.031(5) 0.045(6) 0.044(5) 0.000(5) 0.005(4) 0.006(4)

loop_
_atom_type_symbol
_atom_type_description
_atom_type_scat_dispersion_real
_atom_type_scat_dispersion_imag
_atom_type_scat_source
C C 0.0033 0.0016 'International Tables Vol C Tables 4.2.6.8 and 6.1.1.4'
H H 0.0000 0.0000 'International Tables Vol C Tables 4.2.6.8 and 6.1.1.4'
Co Co 0.3494 0.9721 'International Tables Vol C Tables 4.2.6.8 and 6.1.1.4'
Gd Gd -0.1653 3.9035 'International Tables Vol C Tables 4.2.6.8 and 6.1.1.4'
N N 0.0061 0.0033 'International Tables Vol C Tables 4.2.6.8 and 6.1.1.4'
O O 0.0106 0.0060 'International Tables Vol C Tables 4.2.6.8 and 6.1.1.4'

loop_
_geom_angle_atom_site_label_1
_geom_angle_atom_site_label_2
_geom_angle_atom_site_label_3
_geom_angle
_geom_angle_site_symmetry_1
_geom_angle_site_symmetry_3
Co1 Gd1 Co1 112.91(5) . 5_655
O2AC Gd1 Co1 158.03(16) . .
O2AC Gd1 Co1 85.02(16) 5_655 .
O2AC Gd1 Co1 158.03(16) 5_655 5_655
O2AC Gd1 Co1 85.02(16) . 5_655
O2AC Gd1 O2AC 81.0(3) . 5_655
O2AC Gd1 C1AC 27.0(3) 5_655 5_655
O2AC Gd1 C1AC 27.0(3) . .
O2AC Gd1 C1AC 74.8(3) . 5_655
O2AC Gd1 C1AC 74.8(3) 5_655 .
O1AC Gd1 Co1 107.77(17) . .
O1AC Gd1 Co1 107.06(17) 5_655 .
O1AC Gd1 Co1 107.77(17) 5_655 5_655
O1AC Gd1 Co1 107.06(17) . 5_655
O1AC Gd1 O2AC 77.5(2) . 5_655
O1AC Gd1 O2AC 52.7(2) 5_655 5_655
O1AC Gd1 O2AC 77.5(2) 5_655 .
O1AC Gd1 O2AC 52.6(2) . .
O1AC Gd1 O1AC 114.4(3) . 5_655
O1AC Gd1 C1AC 26.0(3) . .
O1AC Gd1 C1AC 26.0(3) 5_655 5_655
O1AC Gd1 C1AC 94.5(3) 5_655 .
O1AC Gd1 C1AC 94.5(3) . 5_655
O104 Gd1 Co1 33.54(18) 5_655 5_655
O104 Gd1 Co1 122.65(18) 5_655 .
O104 Gd1 Co1 122.65(18) . 5_655
O104 Gd1 Co1 33.54(18) . .
O104 Gd1 O2AC 79.3(2) . 5_655
O104 Gd1 O2AC 126.2(2) . .
O104 Gd1 O2AC 79.3(2) 5_655 .
O104 Gd1 O2AC 126.2(2) 5_655 5_655
O104 Gd1 O1AC 124.0(2) . 5_655
O104 Gd1 O1AC 74.3(2) 5_655 5_655
O104 Gd1 O1AC 124.0(2) 5_655 .
O104 Gd1 O1AC 74.3(2) . .
O104 Gd1 O104 149.1(3) . 5_655
O104 Gd1 O109 91.0(2) 5_655 .
O104 Gd1 O109 91.0(2) . 5_655
O104 Gd1 O109 68.5(2) . .
O104 Gd1 O109 68.5(2) 5_655 5_655
O104 Gd1 C1AC 99.2(3) 5_655 5_655
O104 Gd1 C1AC 104.1(3) . 5_655
O104 Gd1 C1AC 104.1(3) 5_655 .
O104 Gd1 C1AC 99.2(3) . .
O109 Gd1 Co1 34.97(16) 5_655 5_655
O109 Gd1 Co1 34.97(16) . .
O109 Gd1 Co1 95.45(16) 5_655 .
O109 Gd1 Co1 95.45(16) . 5_655
O109 Gd1 O2AC 161.8(2) 5_655 5_655
O109 Gd1 O2AC 92.7(2) . 5_655
O109 Gd1 O2AC 161.8(2) . .
O109 Gd1 O2AC 92.7(2) 5_655 .
O109 Gd1 O1AC 142.7(2) . .
O109 Gd1 O1AC 85.1(2) 5_655 .
O109 Gd1 O1AC 85.1(2) . 5_655
O109 Gd1 O1AC 142.7(2) 5_655 5_655
O109 Gd1 O109 98.1(3) 5_655 .
O109 Gd1 C1AC 164.3(3) . .
O109 Gd1 C1AC 91.8(3) . 5_655
O109 Gd1 C1AC 164.3(3) 5_655 5_655
O109 Gd1 C1AC 91.8(3) 5_655 .
C1AC Gd1 Co1 132.1(2) 5_655 5_655
C1AC Gd1 Co1 99.6(2) 5_655 .
C1AC Gd1 Co1 132.1(2) . .
C1AC Gd1 Co1 99.6(2) . 5_655
C1AC Gd1 C1AC 81.5(4) . 5_655
Co2 Gd2 Co1 124.66(4) . .
O1W Gd2 Co1 69.64(16) . .
O1W Gd2 Co2 72.69(16) . .
O1W Gd2 O1A 144.5(2) . .
O1W Gd2 O105 73.5(2) . .
O1W Gd2 O110 75.1(2) . .
O1W Gd2 O205 75.8(2) . 5_655
O1A Gd2 Co1 142.10(17) . .
O1A Gd2 Co2 73.78(18) . .
O1A Gd2 O205 69.8(2) . 5_655
O2A Gd2 Co1 74.9(2) . .
O2A Gd2 Co2 131.1(2) . .
O2A Gd2 O1W 144.5(3) . .
O2A Gd2 O1A 69.5(3) . .
O2A Gd2 O105 76.8(3) . .
O2A Gd2 O110 75.0(3) . .
O2A Gd2 O204 104.7(3) . .
O2A Gd2 O205 139.3(3) . 5_655
O3AC Gd2 Co1 110.5(2) . .
O3AC Gd2 Co2 112.4(2) . .
O3AC Gd2 O1W 96.1(3) . .
O3AC Gd2 O1A 86.2(3) . .
O3AC Gd2 O2A 96.2(4) . .
O3AC Gd2 O105 143.2(3) . .
O3AC Gd2 O110 78.4(3) . .
O3AC Gd2 O204 144.5(2) . .
O3AC Gd2 O205 79.5(3) . 5_655
O105 Gd2 Co1 32.67(15) . .
O105 Gd2 Co2 98.25(16) . .
O105 Gd2 O1A 122.9(2) . .
O105 Gd2 O110 64.8(2) . .
O105 Gd2 O205 128.8(2) . 5_655
O110 Gd2 Co1 32.26(17) . .
O110 Gd2 Co2 146.89(17) . .
O110 Gd2 O1A 139.3(2) . .
O110 Gd2 O205 141.0(2) . 5_655
O204 Gd2 Co1 102.54(15) . .
O204 Gd2 Co2 33.56(14) . .
O204 Gd2 O1W 83.3(2) . .
O204 Gd2 O1A 75.1(2) . .
O204 Gd2 O105 70.7(2) . .
O204 Gd2 O110 134.4(2) . .
O204 Gd2 O205 65.9(2) . 5_655
O205 Gd2 Co1 144.71(15) 5_655 .
O205 Gd2 Co2 32.94(15) 5_655 .
Gd1 Co1 Gd2 122.51(4) . .
O104 Co1 Gd1 42.2(2) . .
O104 Co1 Gd2 135.4(2) . .
O104 Co1 O105 92.7(3) . .
O104 Co1 O109 86.7(3) . .
O104 Co1 N101 85.5(4) . .
O104 Co1 N102 95.5(4) . .
O105 Co1 Gd1 96.1(2) . .
O105 Co1 Gd2 42.9(2) . .
O105 Co1 O109 96.1(3) . .
O105 Co1 N101 81.9(3) . .
O105 Co1 N102 171.4(4) . .
O109 Co1 Gd1 44.49(19) . .
O109 Co1 Gd2 93.11(19) . .
O109 Co1 N102 81.8(3) . .
O110 Co1 Gd1 136.5(2) . .
O110 Co1 Gd2 42.9(2) . .
O110 Co1 O104 177.8(3) . .
O110 Co1 O105 85.7(3) . .
O110 Co1 O109 92.0(3) . .
O110 Co1 N101 95.8(4) . .
O110 Co1 N102 86.0(3) . .
N101 Co1 Gd1 127.6(3) . .
N101 Co1 Gd2 90.9(3) . .
N101 Co1 O109 171.8(4) . .
N101 Co1 N102 101.2(4) . .
N102 Co1 Gd1 88.3(3) . .
N102 Co1 Gd2 128.6(3) . .
Gd2 Co2 Gd2 109.13(5) . 5_655
O204 Co2 Gd2 87.94(19) . 5_655
O204 Co2 Gd2 87.94(19) 5_655 .
O204 Co2 Gd2 42.92(19) . .
O204 Co2 Gd2 42.92(19) 5_655 5_655
O204 Co2 O204 97.0(4) 5_655 .
O204 Co2 N201 173.9(3) 5_655 .
O204 Co2 N201 82.0(3) . .
O204 Co2 N201 82.0(3) 5_655 5_655
O204 Co2 N201 173.9(3) . 5_655
O205 Co2 Gd2 44.48(19) . 5_655
O205 Co2 Gd2 131.4(2) 5_655 5_655
O205 Co2 Gd2 44.48(19) 5_655 .
O205 Co2 Gd2 131.4(2) . .
O205 Co2 O204 90.1(3) 5_655 5_655
O205 Co2 O204 86.5(3) . 5_655
O205 Co2 O204 90.1(3) . .
O205 Co2 O204 86.5(3) 5_655 .
O205 Co2 O205 174.9(4) . 5_655
O205 Co2 N201 95.8(3) 5_655 .
O205 Co2 N201 95.8(3) . 5_655
O205 Co2 N201 87.5(3) . .
O205 Co2 N201 87.5(3) 5_655 5_655
N201 Co2 Gd2 95.3(2) . .
N201 Co2 Gd2 130.9(2) . 5_655
N201 Co2 Gd2 95.3(2) 5_655 5_655
N201 Co2 Gd2 130.9(2) 5_655 .
N201 Co2 N201 99.7(5) . 5_655
C1AC O2AC Gd1 91.6(6) . .
Gd2 O1W H1WA 111.6 . .
Gd2 O1W H1WB 111.4 . .
H1WA O1W H1WB 107.2 . .
C2A O1A Gd2 135.8(8) . .
C1AC O1AC Gd1 94.3(6) . .
C4A O2A Gd2 133.7(9) . .
C3AC O3AC Gd2 145.8(9) . .
Co1 O104 Gd1 104.3(3) . .
C104 O104 Gd1 136.7(7) . .
C104 O104 Co1 112.6(6) . .
Co1 O105 Gd2 104.4(3) . .
C105 O105 Gd2 122.9(6) . .
C105 O105 Co1 108.9(6) . .
C106 O106 H106 109.5 . .
Co1 O109 Gd1 100.5(3) . .
C109 O109 Gd1 123.2(5) . .
C109 O109 Co1 108.3(6) . .
Co1 O110 Gd2 104.9(3) . .
C110 O110 Gd2 137.7(7) . .
C110 O110 Co1 111.1(6) . .
C111 O111 H111 109.5 . .
Co2 O204 Gd2 103.5(3) . .
C204 O204 Gd2 125.9(6) . .
C204 O204 Co2 110.0(5) . .
Co2 O205 Gd2 102.6(3) . 5_655
C205 O205 Gd2 136.0(6) . 5_655
C205 O205 Co2 110.8(6) . .
C206 O206 H206 109.5 . .
Co1 N101 H101 106.8 . .
C102 N101 Co1 120.7(8) . .
C102 N101 H101 106.8 . .
C102 N101 C103 116.4(10) . .
C103 N101 Co1 98.3(6) . .
C103 N101 H101 106.8 . .
Co1 N102 H102 106.8 . .
C107 N102 Co1 120.5(7) . .
C107 N102 H102 106.8 . .
C108 N102 Co1 98.9(6) . .
C108 N102 H102 106.8 . .
C108 N102 C107 116.1(9) . .
Co2 N201 H201 106.4 . .
C202 N201 Co2 120.8(7) . .
C202 N201 H201 106.4 . .
C203 N201 Co2 98.0(6) . .
C203 N201 H201 106.4 . .
C203 N201 C202 117.8(8) . .
C2A C3A H3A 118.6 . .
C4A C3A H3A 118.6 . .
C4A C3A C2A 122.9(13) . .
O1A C2A C3A 124.3(11) . .
O1A C2A C1A 116.7(11) . .
C3A C2A C1A 119.0(11) . .
C2A C1A H1AA 109.5 . .
C2A C1A H1AB 109.5 . .
C2A C1A H1AC 109.5 . .
H1AA C1A H1AB 109.5 . .
H1AA C1A H1AC 109.5 . .
H1AB C1A H1AC 109.5 . .
O2AC C1AC Gd1 61.3(5) . .
O2AC C1AC C2AC 118.7(10) . .
O1AC C1AC Gd1 59.7(5) . .
O1AC C1AC O2AC 119.9(9) . .
O1AC C1AC C2AC 121.3(10) . .
C2AC C1AC Gd1 168.0(8) . .
O2A C4A C3A 127.4(13) . .
O2A C4A C5A 112.1(13) . .
C3A C4A C5A 120.4(14) . .
C1AC C2AC H2AA 109.5 . .
C1AC C2AC H2AB 109.5 . .
C1AC C2AC H2AC 109.5 . .
H2AA C2AC H2AB 109.5 . .
H2AA C2AC H2AC 109.5 . .
H2AB C2AC H2AC 109.5 . .
H20A C201 H20B 107.6 . .
C202 C201 H20A 108.6 5_655 .
C202 C201 H20A 108.6 . .
C202 C201 H20B 108.6 5_655 .
C202 C201 H20B 108.6 . .
C202 C201 C202 114.5(17) . 5_655
C4A C5A H5AA 109.5 . .
C4A C5A H5AB 109.5 . .
C4A C5A H5AC 109.5 . .
H5AA C5A H5AB 109.5 . .
H5AA C5A H5AC 109.5 . .
H5AB C5A H5AC 109.5 . .
O3AC C3AC O4AC 123.3(13) . .
O3AC C3AC C4AC 122.5(14) . .
O4AC C3AC C4AC 114.3(13) . .
C3AC C4AC H4AA 109.5 . .
C3AC C4AC H4AB 109.5 . .
C3AC C4AC H4AC 109.5 . .
H4AA C4AC H4AB 109.5 . .
H4AA C4AC H4AC 109.5 . .
H4AB C4AC H4AC 109.5 . .
H10A C101 H10B 106.7 . .
C102 C101 H10A 107.0 . .
C102 C101 H10B 107.0 . .
C102 C101 C107 121.3(14) . .
C107 C101 H10A 107.0 . .
C107 C101 H10B 107.0 . .
N101 C102 H10C 109.5 . .
N101 C102 H10D 109.5 . .
C101 C102 N101 110.6(12) . .
C101 C102 H10C 109.5 . .
C101 C102 H10D 109.5 . .
H10C C102 H10D 108.1 . .
N101 C103 C104 106.4(9) . .
N101 C103 C106 115.0(10) . .
C104 C103 C106 111.3(10) . .
C105 C103 N101 103.7(9) . .
C105 C103 C104 109.8(9) . .
C105 C103 C106 110.3(9) . .
O104 C104 C103 106.6(9) . .
O104 C104 H10E 110.4 . .
O104 C104 H10F 110.4 . .
C103 C104 H10E 110.4 . .
C103 C104 H10F 110.4 . .
H10E C104 H10F 108.6 . .
O105 C105 C103 111.1(8) . .
O105 C105 H10G 109.4 . .
O105 C105 H10H 109.4 . .
C103 C105 H10G 109.4 . .
C103 C105 H10H 109.4 . .
H10G C105 H10H 108.0 . .
O106 C106 C103 108.8(10) . .
O106 C106 H10I 109.9 . .
O106 C106 H10J 109.9 . .
C103 C106 H10I 109.9 . .
C103 C106 H10J 109.9 . .
H10I C106 H10J 108.3 . .
N102 C107 H10K 109.1 . .
N102 C107 H10L 109.1 . .
C101 C107 N102 112.5(9) . .
C101 C107 H10K 109.1 . .
C101 C107 H10L 109.1 . .
H10K C107 H10L 107.8 . .
N102 C108 C109 105.6(9) . .
N102 C108 C110 105.4(9) . .
N102 C108 C111 113.5(10) . .
C109 C108 C110 108.2(9) . .
C111 C108 C109 111.0(10) . .
C111 C108 C110 112.7(9) . .
O109 C109 C108 109.9(9) . .
O109 C109 H10M 109.7 . .
O109 C109 H10N 109.7 . .
C108 C109 H10M 109.7 . .
C108 C109 H10N 109.7 . .
H10M C109 H10N 108.2 . .
O110 C110 C108 108.0(8) . .
O110 C110 H11A 110.1 . .
O110 C110 H11B 110.1 . .
C108 C110 H11A 110.1 . .
C108 C110 H11B 110.1 . .
H11A C110 H11B 108.4 . .
O111 C111 C108 107.2(10) . .
O111 C111 H11C 110.3 . .
O111 C111 H11D 110.3 . .
C108 C111 H11C 110.3 . .
C108 C111 H11D 110.3 . .
H11C C111 H11D 108.5 . .
N201 C202 C201 116.6(12) . 5_655
N201 C202 H20C 108.8 . .
N201 C202 H20D 109.8 . .
N201 C202 H20E 107.5 . .
N201 C202 H20F 108.0 . .
C201 C202 N201 111.1(13) . .
C201 C202 C201 54.7(17) . 5_655
C201 C202 H20C 110.1 . .
C201 C202 H20C 134.6 5_655 .
C201 C202 H20D 54.2 5_655 .
C201 C202 H20D 107.7 . .
H20C C202 H20D 109.4 . .
H20E C202 H20F 109.4 . .
N201 C203 C204 104.2(8) . .
N201 C203 C205 107.3(8) . .
N201 C203 C206 114.1(8) . .
C204 C203 C205 108.8(8) . .
C204 C203 C206 110.7(8) . .
C206 C203 C205 111.5(8) . .
O204 C204 C203 108.3(8) . .
O204 C204 H20G 110.0 . .
O204 C204 H20H 110.0 . .
C203 C204 H20G 110.0 . .
C203 C204 H20H 110.0 . .
H20G C204 H20H 108.4 . .
O205 C205 C203 108.9(8) . .
O205 C205 H20I 109.9 . .
O205 C205 H20J 109.9 . .
C203 C205 H20I 109.9 . .
C203 C205 H20J 109.9 . .
H20I C205 H20J 108.3 . .
O206 C206 C203 110.5(8) . .
O206 C206 H20K 109.6 . .
O206 C206 H20L 109.6 . .
C203 C206 H20K 109.6 . .
C203 C206 H20L 109.6 . .
H20K C206 H20L 108.1 . .

loop_
_geom_bond_atom_site_label_1
_geom_bond_atom_site_label_2
_geom_bond_distance
_geom_bond_site_symmetry_2
Gd1 Co1 3.3324(14) 5_655
Gd1 Co1 3.3324(14) .
Gd1 O2AC 2.500(7) 5_655
Gd1 O2AC 2.500(7) .
Gd1 O1AC 2.467(7) .
Gd1 O1AC 2.467(7) 5_655
Gd1 O104 2.309(7) 5_655
Gd1 O104 2.309(7) .
Gd1 O109 2.375(6) 5_655
Gd1 O109 2.375(6) .
Gd1 C1AC 2.848(10) 5_655
Gd1 C1AC 2.848(10) .
Gd2 Co1 3.4355(14) .
Gd2 Co2 3.3984(11) .
Gd2 O1W 2.398(6) .
Gd2 O1A 2.431(7) .
Gd2 O2A 2.370(8) .
Gd2 O3AC 2.321(8) .
Gd2 O105 2.417(7) .
Gd2 O110 2.418(6) .
Gd2 O204 2.380(7) .
Gd2 O205 2.440(6) 5_655
Co1 O104 1.900(7) .
Co1 O105 1.914(6) .
Co1 O109 1.943(7) .
Co1 O110 1.897(7) .
Co1 N101 1.919(9) .
Co1 N102 1.948(9) .
Co2 O204 1.932(6) .
Co2 O204 1.932(6) 5_655
Co2 O205 1.894(6) 5_655
Co2 O205 1.894(6) .
Co2 N201 1.942(8) .
Co2 N201 1.942(8) 5_655
O2AC C1AC 1.295(12) .
O1W H1WA 0.8974 .
O1W H1WB 0.8952 .
O1A C2A 1.252(13) .
O1AC C1AC 1.250(13) .
O2A C4A 1.295(15) .
O3AC C3AC 1.198(15) .
O4AC C3AC 1.306(17) .
O104 C104 1.403(13) .
O105 C105 1.407(11) .
O106 H106 0.8200 .
O106 C106 1.429(15) .
O109 C109 1.449(12) .
O110 C110 1.421(13) .
O111 H111 0.8200 .
O111 C111 1.419(15) .
O204 C204 1.444(11) .
O205 C205 1.406(11) .
O206 H206 0.8200 .
O206 C206 1.414(13) .
N101 H101 0.9800 .
N101 C102 1.450(15) .
N101 C103 1.499(17) .
N102 H102 0.9800 .
N102 C107 1.582(15) .
N102 C108 1.481(15) .
N201 H201 0.9800 .
N201 C202 1.497(13) .
N201 C203 1.494(12) .
C3A H3A 0.9300 .
C3A C2A 1.398(19) .
C3A C4A 1.342(19) .
C2A C1A 1.553(16) .
C1A H1AA 0.9600 .
C1A H1AB 0.9600 .
C1A H1AC 0.9600 .
C1AC C2AC 1.480(15) .
C4A C5A 1.55(2) .
C2AC H2AA 0.9600 .
C2AC H2AB 0.9600 .
C2AC H2AC 0.9600 .
C201 H20A 0.9700 .
C201 H20B 0.9700 .
C201 C202 1.45(3) .
C201 C202 1.53(3) 5_655
C5A H5AA 0.9600 .
C5A H5AB 0.9600 .
C5A H5AC 0.9600 .
C3AC C4AC 1.50(2) .
C4AC H4AA 0.9600 .
C4AC H4AB 0.9600 .
C4AC H4AC 0.9600 .
C101 H10A 0.9700 .
C101 H10B 0.9700 .
C101 C102 1.445(18) .
C101 C107 1.523(15) .
C102 H10C 0.9700 .
C102 H10D 0.9700 .
C103 C104 1.544(15) .
C103 C105 1.493(14) .
C103 C106 1.568(15) .
C104 H10E 0.9700 .
C104 H10F 0.9700 .
C105 H10G 0.9700 .
C105 H10H 0.9700 .
C106 H10I 0.9700 .
C106 H10J 0.9700 .
C107 H10K 0.9700 .
C107 H10L 0.9700 .
C108 C109 1.526(16) .
C108 C110 1.539(14) .
C108 C111 1.523(16) .
C109 H10M 0.9700 .
C109 H10N 0.9700 .
C110 H11A 0.9700 .
C110 H11B 0.9700 .
C111 H11C 0.9700 .
C111 H11D 0.9700 .
C202 H20C 0.9703 .
C202 H20D 0.9694 .
C202 H20E 0.9701 .
C202 H20F 0.9702 .
C203 C204 1.524(14) .
C203 C205 1.538(14) .
C203 C206 1.529(14) .
C204 H20G 0.9700 .
C204 H20H 0.9700 .
C205 H20I 0.9700 .
C205 H20J 0.9700 .
C206 H20K 0.9700 .
C206 H20L 0.9700 .

loop_
_geom_torsion_atom_site_label_1
_geom_torsion_atom_site_label_2
_geom_torsion_atom_site_label_3
_geom_torsion_atom_site_label_4
_geom_torsion
_geom_torsion_site_symmetry_1
_geom_torsion_site_symmetry_4
Gd1 Co1 O104 C104 -156.9(8) . .
Gd1 Co1 O110 Gd2 90.7(3) . .
Gd1 Co1 O110 C110 -66.7(8) . .
Gd1 O2AC C1AC O1AC 12.3(10) . .
Gd1 O2AC C1AC C2AC -166.3(9) . .
Gd1 O1AC C1AC O2AC -12.5(10) . .
Gd1 O1AC C1AC C2AC 166.1(10) . .
Gd1 O104 C104 C103 -138.1(8) . .
Gd1 O109 C109 C108 -108.4(8) . .
Gd2 Co1 O104 Gd1 91.1(3) . .
Gd2 Co1 O104 C104 -65.7(8) . .
Gd2 Co1 O110 C110 -157.4(9) . .
Gd2 Co2 O205 Gd2 -74.0(3) . 5_655
Gd2 Co2 O205 C205 150.8(7) 5_655 .
Gd2 Co2 O205 C205 76.8(6) . .
Gd2 O1A C2A C3A -14(2) . .
Gd2 O1A C2A C1A 168.3(8) . .
Gd2 O2A C4A C3A 21(3) . .
Gd2 O2A C4A C5A -155.2(12) . .
Gd2 O3AC C3AC O4AC 153.7(12) . .
Gd2 O3AC C3AC C4AC -26(2) . .
Gd2 O105 C105 C103 -117.9(8) . .
Gd2 O110 C110 C108 -133.7(8) . .
Gd2 O204 C204 C203 124.3(7) . .
Gd2 O205 C205 C203 126.7(7) 5_655 .
Co1 O104 C104 C103 8.2(11) . .
Co1 O105 C105 C103 4.3(10) . .
Co1 O109 C109 C108 8.1(9) . .
Co1 O110 C110 C108 12.8(12) . .
Co1 N101 C102 C101 45.7(15) . .
Co1 N101 C103 C104 57.0(8) . .
Co1 N101 C103 C105 -58.8(8) . .
Co1 N101 C103 C106 -179.3(8) . .
Co1 N102 C107 C101 -7.6(15) . .
Co1 N102 C108 C109 -57.7(8) . .
Co1 N102 C108 C110 56.7(8) . .
Co1 N102 C108 C111 -179.5(8) . .
Co2 O204 C204 C203 -0.5(9) . .
Co2 O205 C205 C203 -10.0(9) . .
Co2 N201 C202 C201 -43.1(15) . .
Co2 N201 C202 C201 16.9(15) . 5_655
Co2 N201 C203 C204 61.4(7) . .
Co2 N201 C203 C205 -53.8(8) . .
Co2 N201 C203 C206 -177.8(7) . .
O105 Co1 O104 Gd1 96.1(3) . .
O105 Co1 O104 C104 -60.8(7) . .
O105 Co1 O110 Gd2 -3.6(3) . .
O105 Co1 O110 C110 -161.0(8) . .
O109 Co1 O104 Gd1 0.1(3) . .
O109 Co1 O104 C104 -156.8(7) . .
O109 Co1 O110 Gd2 92.4(3) . .
O109 Co1 O110 C110 -65.0(8) . .
O204 Co2 O205 Gd2 10.1(3) 5_655 5_655
O204 Co2 O205 Gd2 -86.9(3) . 5_655
O204 Co2 O205 C205 160.9(6) 5_655 .
O204 Co2 O205 C205 63.9(6) . .
N101 Co1 O104 Gd1 177.8(4) . .
N101 Co1 O104 C104 20.9(7) . .
N101 Co1 O110 Gd2 -85.0(4) . .
N101 Co1 O110 C110 117.6(8) . .
N101 C103 C104 O104 -44.2(11) . .
N101 C103 C105 O105 36.6(11) . .
N101 C103 C106 O106 -73.3(14) . .
N102 Co1 O104 Gd1 -81.4(4) . .
N102 Co1 O104 C104 121.8(7) . .
N102 Co1 O110 Gd2 174.0(4) . .
N102 Co1 O110 C110 16.7(8) . .
N102 C108 C109 O109 33.4(10) . .
N102 C108 C110 O110 -47.6(12) . .
N102 C108 C111 O111 48.8(15) . .
N201 Co2 O205 Gd2 -168.9(3) . 5_655
N201 Co2 O205 Gd2 91.6(3) 5_655 5_655
N201 Co2 O205 C205 -117.6(6) 5_655 .
N201 Co2 O205 C205 -18.1(6) . .
N201 C203 C204 O204 -40.7(10) . .
N201 C203 C205 O205 44.4(10) . .
N201 C203 C206 O206 -48.5(11) . .
C2A C3A C4A O2A 4(4) . .
C2A C3A C4A C5A 180.0(19) . .
C4A C3A C2A O1A -8(3) . .
C4A C3A C2A C1A 170.5(19) . .
C102 N101 C103 C104 -73.4(11) . .
C102 N101 C103 C105 170.8(9) . .
C102 N101 C103 C106 50.4(13) . .
C102 C101 C107 N102 52.3(18) . .
C103 N101 C102 C101 164.4(11) . .
C104 C103 C105 O105 -76.8(12) . .
C104 C103 C106 O106 47.8(16) . .
C105 C103 C104 O104 67.4(12) . .
C105 C103 C106 O106 169.9(12) . .
C106 C103 C104 O104 -170.2(10) . .
C106 C103 C105 O105 160.2(10) . .
C107 N102 C108 C109 171.9(8) . .
C107 N102 C108 C110 -73.7(11) . .
C107 N102 C108 C111 50.1(12) . .
C107 C101 C102 N101 -73.8(17) . .
C108 N102 C107 C101 111.6(13) . .
C109 C108 C110 O110 65.0(12) . .
C109 C108 C111 O111 -69.9(14) . .
C110 C108 C109 O109 -79.0(11) . .
C110 C108 C111 O111 168.5(12) . .
C111 C108 C109 O109 156.8(9) . .
C111 C108 C110 O110 -171.9(11) . .
C202 N201 C203 C204 -167.4(8) . .
C202 N201 C203 C205 77.3(10) . .
C202 N201 C203 C206 -46.6(12) . .
C202 C201 C202 N201 73.1(18) 5_655 .
C202 C201 C202 C201 -35(2) 5_655 5_655
C203 N201 C202 C201 -162.9(13) . .
C203 N201 C202 C201 -102.9(14) . 5_655
C204 C203 C205 O205 -67.7(10) . .
C204 C203 C206 O206 68.6(11) . .
C205 C203 C204 O204 73.4(10) . .
C205 C203 C206 O206 -170.2(8) . .
C206 C203 C204 O204 -163.8(8) . .
C206 C203 C205 O205 170.0(8) . .

loop_
_platon_squeeze_void_nr
_platon_squeeze_void_average_x
_platon_squeeze_void_average_y
_platon_squeeze_void_average_z
_platon_squeeze_void_volume
_platon_squeeze_void_count_electrons
_platon_squeeze_void_content
1 0.000 0.000 0.000 353 88 ' '
2 0.499 -0.027 0.174 5890 1772 ' '
3 0.500 0.000 0.750 353 88 ' '
4 0.000 0.500 0.250 353 88 ' '
5 0.500 0.500 0.500 353 88 ' '
